data_1544217
loop_
_publ_author_name
'Oberparleiter, Stefan'
'Laus, Gerhard'
'Wurst, Klaus'
'Schottenberger, Herwig'

_publ_section_title
;
 (<i>E</i>)-2-[(2,3-Dibromoallyl)sulfanyl]-1-methyl-1<i>H</i>-imidazol-3-ium
 bromide
;
_journal_coeditor_code SJ4057
_journal_issue 9
_journal_name_full IUCrData
_journal_page_first x161499
_journal_paper_doi 10.1107/S2414314616014991
_journal_volume 1
_journal_year 2016
_chemical_formula_iupac 'C7 H9 Br2 N2 S +, Br -'
_chemical_formula_moiety 'C7 H9 Br2 N2 S +, Br -'
_chemical_formula_sum 'C7 H9 Br3 N2 S'
_chemical_formula_weight 392.95
_chemical_melting_point 442
_chemical_name_systematic
;
(<i>E</i>)-2-[(2,3-Dibromoallyl)sulfanyl]-1-methyl-1<i>H</i>-imidazol-3-ium
bromide
;
_space_group_crystal_system monoclinic
_space_group_IT_number 14
_space_group_name_Hall '-P 2ybc'
_space_group_name_H-M_alt 'P 1 21/c 1'
_symmetry_space_group_name_Hall '-P 2ybc'
_symmetry_space_group_name_H-M 'P 1 21/c 1'
_atom_sites_solution_hydrogens mixed
_audit_creation_method SHELXL-2014/7
_cell_angle_alpha 90
_cell_angle_beta 90.6190(10)
_cell_angle_gamma 90
_cell_formula_units_Z 4
_cell_length_a 7.2101(3)
_cell_length_b 8.2105(3)
_cell_length_c 20.5363(8)
_cell_measurement_reflns_used 9903
_cell_measurement_temperature 203(2)
_cell_measurement_theta_max 26.7
_cell_measurement_theta_min 2.7
_cell_volume 1215.65(8)
_computing_cell_refinement
;
SAINT (Bruker, 2014)
;
_computing_data_collection
;
APEX2 (Bruker, 2014)
;
_computing_data_reduction
;
SAINT (Bruker, 2014)
;
_computing_molecular_graphics
;
ORTEP-3 for Windows (Farrugia, 2012)
;
_computing_publication_material
;
Mercury (Macrae <i>et al.</i>,  2008)
;
_computing_structure_refinement
;
SHELXL2014 (Sheldrick, 2015b)
;
_computing_structure_solution
;
SHELXT (Sheldrick, 2015a)
;
_diffrn_ambient_temperature 203(2)
_diffrn_detector_area_resol_mean 10.4
_diffrn_measured_fraction_theta_full 0.999
_diffrn_measured_fraction_theta_max 0.999
_diffrn_measurement_device_type 'Bruker D8 QUEST PHOTON 100'
_diffrn_measurement_method '\f and \w scans'
_diffrn_radiation_monochromator 'multi layered optics'
_diffrn_radiation_type MoK\a
_diffrn_radiation_wavelength 0.71073
_diffrn_reflns_av_R_equivalents 0.0425
_diffrn_reflns_limit_h_max 8
_diffrn_reflns_limit_h_min -9
_diffrn_reflns_limit_k_max 10
_diffrn_reflns_limit_k_min -10
_diffrn_reflns_limit_l_max 24
_diffrn_reflns_limit_l_min -25
_diffrn_reflns_number 22243
_diffrn_reflns_theta_full 25.242
_diffrn_reflns_theta_max 26.498
_diffrn_reflns_theta_min 2.672
_exptl_absorpt_coefficient_mu 10.088
_exptl_absorpt_correction_T_max 0.333
_exptl_absorpt_correction_T_min 0.208
_exptl_absorpt_correction_type multi-scan
_exptl_absorpt_process_details
;
(SADABS; Bruker, 2014)
;
_exptl_crystal_colour colourless
_exptl_crystal_density_diffrn 2.147
_exptl_crystal_description prism
_exptl_crystal_F_000 744
_exptl_crystal_size_max 0.180
_exptl_crystal_size_mid 0.140
_exptl_crystal_size_min 0.120
_refine_diff_density_max 0.670
_refine_diff_density_min -0.502
_refine_ls_extinction_coef 0.0054(4)
_refine_ls_extinction_expression Fc^*^=kFc[1+0.001xFc^2^\l^3^/sin(2\q)]^-1/4^
_refine_ls_extinction_method
;
SHELXL2014 (Sheldrick 2015b)
;
_refine_ls_goodness_of_fit_ref 1.036
_refine_ls_hydrogen_treatment mixed
_refine_ls_matrix_type full
_refine_ls_number_parameters 142
_refine_ls_number_reflns 2513
_refine_ls_number_restraints 1
_refine_ls_restrained_S_all 1.036
_refine_ls_R_factor_all 0.0266
_refine_ls_R_factor_gt 0.0214
_refine_ls_shift/su_max 0.001
_refine_ls_shift/su_mean 0.000
_refine_ls_structure_factor_coef Fsqd
_refine_ls_weighting_details 'w=1/[\s^2^(Fo^2^)+(0.0234P)^2^+0.5418P] where P=(Fo^2^+2Fc^2^)/3'
_refine_ls_weighting_scheme calc
_refine_ls_wR_factor_gt 0.0507
_refine_ls_wR_factor_ref 0.0524
_reflns_number_gt 2228
_reflns_number_total 2513
_reflns_threshold_expression 'I > 2\s(I)'
_cod_data_source_file sj4057sup1.cif
_cod_data_source_block I
_cod_database_code 1544217
_shelx_space_group_comment
;
The symmetry employed for this shelxl refinement is uniquely defined
by the following loop, which should always be used as a source of
symmetry information in preference to the above space-group names.
They are only intended as comments.
;
_shelx_estimated_absorpt_t_min 0.264
_shelx_estimated_absorpt_t_max 0.377

loop_
_space_group_symop_operation_xyz
'x, y, z'
'-x, y+1/2, -z+1/2'
'-x, -y, -z'
'x, -y-1/2, z-1/2'

loop_
_atom_site_type_symbol
_atom_site_label
_atom_site_fract_x
_atom_site_fract_y
_atom_site_fract_z
_atom_site_U_iso_or_equiv
_atom_site_adp_type
_atom_site_calc_flag
_atom_site_occupancy
_atom_site_disorder_assembly
_atom_site_disorder_group
S S1 0.17108(7) 0.46260(6) 0.42687(2) 0.03705(13) Uani d 1 . .
N N1 0.5433(3) 0.3906(2) 0.42723(9) 0.0423(4) Uani d 1 . .
H H1 0.588(3) 0.487(2) 0.4262(12) 0.047(7) Uiso d 1 . .
N N2 0.3706(3) 0.1773(2) 0.42235(9) 0.0424(4) Uani d 1 . .
C C1 0.3676(3) 0.3405(2) 0.42357(9) 0.0355(5) Uani d 1 . .
C C2 0.6586(4) 0.2590(3) 0.42872(13) 0.0546(7) Uani d 1 . .
H H2 0.7902 0.2612 0.4312 0.066 Uiso calc 1 . .
C C3 0.5518(4) 0.1265(3) 0.42602(12) 0.0542(6) Uani d 1 . .
H H3 0.5935 0.0167 0.4266 0.065 Uiso calc 1 . .
C C4 0.2091(4) 0.0698(3) 0.42008(14) 0.0593(7) Uani d 1 . .
H H4A 0.1409 0.0790 0.4609 0.089 Uiso calc 1 . .
H H4B 0.2501 -0.0430 0.4142 0.089 Uiso calc 1 . .
H H4C 0.1281 0.1013 0.3836 0.089 Uiso calc 1 . .
C C5 0.1903(3) 0.5685(3) 0.34904(10) 0.0387(5) Uani d 1 . .
H H5A 0.0911 0.6516 0.3462 0.046 Uiso calc 1 . .
H H5B 0.3107 0.6263 0.3482 0.046 Uiso calc 1 . .
C C6 0.1770(3) 0.4618(3) 0.29077(10) 0.0391(5) Uani d 1 . .
C C7 0.2959(3) 0.4451(3) 0.24341(11) 0.0482(6) Uani d 1 . .
H H7 0.2764 0.3655 0.2105 0.058 Uiso calc 1 A 1
Br Br1 -0.0306(4) 0.3200(3) 0.28492(17) 0.0617(5) Uani d 0.5 B 1
Br Br2 0.5085(3) 0.58268(18) 0.24163(10) 0.0641(3) Uani d 0.5 C 1
Br Br1A -0.0598(5) 0.3638(3) 0.27945(17) 0.0629(5) Uani d 0.5 B 2
Br Br2A 0.5379(3) 0.5213(2) 0.24649(11) 0.0788(5) Uani d 0.5 C 2
Br Br3 0.76128(4) 0.73127(3) 0.41814(2) 0.04785(10) Uani d 1 . .

loop_
_atom_site_aniso_label
_atom_site_aniso_U_11
_atom_site_aniso_U_22
_atom_site_aniso_U_33
_atom_site_aniso_U_12
_atom_site_aniso_U_13
_atom_site_aniso_U_23
S1 0.0432(3) 0.0407(3) 0.0273(3) 0.0116(2) 0.0008(2) -0.0028(2)
N1 0.0437(11) 0.0469(11) 0.0364(10) 0.0067(9) 0.0020(8) 0.0030(8)
N2 0.0560(12) 0.0365(9) 0.0346(10) 0.0114(9) 0.0038(8) -0.0037(8)
C1 0.0436(12) 0.0391(11) 0.0238(10) 0.0077(9) 0.0006(8) -0.0013(8)
C2 0.0477(14) 0.0711(18) 0.0452(14) 0.0241(13) 0.0046(11) 0.0029(12)
C3 0.0664(16) 0.0520(14) 0.0442(14) 0.0275(13) 0.0067(11) 0.0003(11)
C4 0.0742(18) 0.0436(14) 0.0601(17) -0.0037(12) 0.0025(13) -0.0073(11)
C5 0.0520(13) 0.0351(11) 0.0289(10) 0.0094(9) -0.0022(9) -0.0022(8)
C6 0.0468(12) 0.0402(11) 0.0301(11) 0.0079(9) -0.0058(9) -0.0013(9)
C7 0.0531(14) 0.0583(14) 0.0332(12) 0.0081(11) -0.0031(10) -0.0075(10)
Br1 0.0635(11) 0.0797(12) 0.0418(5) -0.0244(8) -0.0079(7) -0.0081(8)
Br2 0.0551(7) 0.0919(9) 0.0454(4) -0.0165(6) 0.0079(4) -0.0053(6)
Br1A 0.0572(7) 0.0840(13) 0.0472(9) -0.0074(7) -0.0048(5) -0.0183(9)
Br2A 0.0574(6) 0.1289(14) 0.0501(6) -0.0017(8) 0.0080(4) -0.0115(9)
Br3 0.07191(18) 0.03746(13) 0.03436(14) 0.01620(10) 0.00936(10) 0.00275(9)

loop_
_atom_type_symbol
_atom_type_description
_atom_type_scat_dispersion_real
_atom_type_scat_dispersion_imag
_atom_type_scat_source
C C 0.0033 0.0016 'International Tables Vol C Tables 4.2.6.8 and 6.1.1.4'
H H 0.0000 0.0000 'International Tables Vol C Tables 4.2.6.8 and 6.1.1.4'
N N 0.0061 0.0033 'International Tables Vol C Tables 4.2.6.8 and 6.1.1.4'
S S 0.1246 0.1234 'International Tables Vol C Tables 4.2.6.8 and 6.1.1.4'
Br Br -0.2901 2.4595 'International Tables Vol C Tables 4.2.6.8 and 6.1.1.4'

loop_
_geom_angle_atom_site_label_1
_geom_angle_atom_site_label_2
_geom_angle_atom_site_label_3
_geom_angle
C1 S1 C5 99.84(10)
C1 N1 C2 109.6(2)
C1 N1 H1 130.1(17)
C2 N1 H1 120.2(17)
C1 N2 C3 108.6(2)
C1 N2 C4 126.3(2)
C3 N2 C4 125.1(2)
N1 C1 N2 107.10(18)
N1 C1 S1 126.47(16)
N2 C1 S1 126.21(17)
C3 C2 N1 107.1(2)
C3 C2 H2 126.5
N1 C2 H2 126.5
C2 C3 N2 107.6(2)
C2 C3 H3 126.2
N2 C3 H3 126.2
N2 C4 H4A 109.5
N2 C4 H4B 109.5
H4A C4 H4B 109.5
N2 C4 H4C 109.5
H4A C4 H4C 109.5
H4B C4 H4C 109.5
C6 C5 S1 114.81(15)
C6 C5 H5A 108.6
S1 C5 H5A 108.6
C6 C5 H5B 108.6
S1 C5 H5B 108.6
H5A C5 H5B 107.5
C7 C6 C5 128.5(2)
C7 C6 Br1A 117.3(2)
C5 C6 Br1A 113.50(19)
C7 C6 Br1 114.2(2)
C5 C6 Br1 117.17(19)
C6 C7 Br2A 124.2(2)
C6 C7 Br2 119.02(19)
C6 C7 H7 120.5
Br2 C7 H7 120.5

loop_
_geom_bond_atom_site_label_1
_geom_bond_atom_site_label_2
_geom_bond_distance
S1 C1 1.738(2)
S1 C5 1.826(2)
N1 C1 1.333(3)
N1 C2 1.364(3)
N1 H1 0.852(16)
N2 C1 1.340(3)
N2 C3 1.372(3)
N2 C4 1.462(3)
C2 C3 1.334(4)
C2 H2 0.9500
C3 H3 0.9500
C4 H4A 0.9800
C4 H4B 0.9800
C4 H4C 0.9800
C5 C6 1.485(3)
C5 H5A 0.9900
C5 H5B 0.9900
C6 C7 1.311(3)
C6 Br1A 1.899(4)
C6 Br1 1.899(4)
C7 Br2A 1.854(3)
C7 Br2 1.905(3)
C7 H7 0.9500

loop_
_geom_hbond_atom_site_label_D
_geom_hbond_atom_site_label_H
_geom_hbond_atom_site_label_A
_geom_hbond_site_symmetry_A
_geom_hbond_distance_DH
_geom_hbond_distance_HA
_geom_hbond_distance_DA
_geom_hbond_angle_DHA
_geom_hbond_publ_flag
N1 H1 Br3 . 0.85(2) 2.37(2) 3.215(2) 170(2) y
C3 H3 Br3 1_545 0.95 2.6439 3.584(3) 170 y
C5 H5A Br3 1_455 0.99 2.8882 3.669(2) 136 y
C7 H7 Br3 2_645 0.95 2.8726 3.772(2) 159 y

loop_
_geom_torsion_atom_site_label_1
_geom_torsion_atom_site_label_2
_geom_torsion_atom_site_label_3
_geom_torsion_atom_site_label_4
_geom_torsion
C2 N1 C1 N2 -0.3(2)
C2 N1 C1 S1 174.60(17)
C3 N2 C1 N1 0.6(2)
C4 N2 C1 N1 178.4(2)
C3 N2 C1 S1 -174.33(16)
C4 N2 C1 S1 3.5(3)
C5 S1 C1 N1 69.29(19)
C5 S1 C1 N2 -116.71(18)
C1 N1 C2 C3 -0.1(3)
N1 C2 C3 N2 0.5(3)
C1 N2 C3 C2 -0.7(3)
C4 N2 C3 C2 -178.5(2)
C1 S1 C5 C6 63.61(18)
S1 C5 C6 C7 -123.8(2)
S1 C5 C6 Br1A 66.0(2)
S1 C5 C6 Br1 52.2(2)
C5 C6 C7 Br2A 13.5(4)
Br1A C6 C7 Br2A -176.56(15)
C5 C6 C7 Br2 -5.4(3)
Br1 C6 C7 Br2 178.56(14)

_cod_database_fobs_code 1544217
